data_7716621
loop_
_publ_author_name
'Smirnova, Kristina A.'
'Golomolzina, Irina V.'
'Romanenko, Galina V.'
'Fokin, Sergey V.'
'Tolstikov, Svyatoslav E.'
'Letyagin, Gleb A.'
'Chernavin, Platon A.'
'Bogomyakov, Artem S.'

_publ_section_title
;
 Solvent-controlled solid-state phase transitions of a heterospin Cu(II)
 complex with imidazolyl-substituted nitronyl nitroxide.
;
_journal_issue 31
_journal_name_full 'Dalton transactions (Cambridge, England : 2003)'
_journal_page_first 13119
_journal_page_last 13128
_journal_paper_doi 10.1039/d4dt01861c
_journal_volume 53
_journal_year 2024
_chemical_formula_sum 'C23 H23 Cu F12 N4 O6'
_chemical_formula_weight 742.99
_space_group_crystal_system monoclinic
_space_group_IT_number 14
_space_group_name_Hall '-P 2yn'
_space_group_name_H-M_alt 'P 1 21/n 1'
_atom_sites_solution_hydrogens geom
_audit_creation_method SHELXL-2019/3
_audit_update_record
;
2024-04-23 deposited with the CCDC.	2024-07-11 downloaded from the CCDC.
;
_cell_angle_alpha 90
_cell_angle_beta 116.5985(17)
_cell_angle_gamma 90
_cell_formula_units_Z 4
_cell_length_a 12.4968(4)
_cell_length_b 21.3202(6)
_cell_length_c 13.1871(3)
_cell_measurement_reflns_used 2551
_cell_measurement_temperature 296(2)
_cell_measurement_theta_max 56.37
_cell_measurement_theta_min 4.05
_cell_volume 3141.65(16)
_computing_cell_refinement 'Bruker SAINT'
_computing_data_collection 'Bruker APEX2'
_computing_data_reduction 'Bruker SAINT'
_computing_molecular_graphics 'Bruker SHELXTL'
_computing_publication_material 'Bruker SHELXTL'
_computing_structure_refinement 'SHELXL-2019/2 (Sheldrick, 2019)'
_computing_structure_solution 'SHELXS-97 (Sheldrick 2008)'
_diffrn_ambient_temperature 296(2)
_diffrn_measured_fraction_theta_full 0.987
_diffrn_measured_fraction_theta_max 0.983
_diffrn_measurement_device_type 'Bruker APEX-II CCD'
_diffrn_measurement_method '\f and \w scans'
_diffrn_radiation_type CuK\a
_diffrn_radiation_wavelength 1.54178
_diffrn_reflns_av_R_equivalents 0.0839
_diffrn_reflns_av_unetI/netI 0.0639
_diffrn_reflns_Laue_measured_fraction_full 0.987
_diffrn_reflns_Laue_measured_fraction_max 0.983
_diffrn_reflns_limit_h_max 14
_diffrn_reflns_limit_h_min -14
_diffrn_reflns_limit_k_max 21
_diffrn_reflns_limit_k_min -25
_diffrn_reflns_limit_l_max 15
_diffrn_reflns_limit_l_min -15
_diffrn_reflns_number 22587
_diffrn_reflns_point_group_measured_fraction_full 0.987
_diffrn_reflns_point_group_measured_fraction_max 0.983
_diffrn_reflns_theta_full 67.679
_diffrn_reflns_theta_max 67.935
_diffrn_reflns_theta_min 4.053
_exptl_absorpt_coefficient_mu 2.043
_exptl_absorpt_correction_T_max 0.5480
_exptl_absorpt_correction_T_min 0.3681
_exptl_absorpt_correction_type multi-scan
_exptl_crystal_colour black
_exptl_crystal_density_diffrn 1.571
_exptl_crystal_description needle
_exptl_crystal_F_000 1496
_exptl_crystal_size_max 0.31
_exptl_crystal_size_mid 0.02
_exptl_crystal_size_min 0.01
_refine_diff_density_max 0.279
_refine_diff_density_min -0.320
_refine_diff_density_rms 0.043
_refine_ls_extinction_method none
_refine_ls_goodness_of_fit_ref 0.859
_refine_ls_hydrogen_treatment constr
_refine_ls_matrix_type full
_refine_ls_number_parameters 500
_refine_ls_number_reflns 5612
_refine_ls_number_restraints 0
_refine_ls_restrained_S_all 0.859
_refine_ls_R_factor_all 0.0737
_refine_ls_R_factor_gt 0.0429
_refine_ls_shift/su_max 0.000
_refine_ls_shift/su_mean 0.000
_refine_ls_structure_factor_coef Fsqd
_refine_ls_weighting_details 'w=1/[\s^2^(Fo^2^)+(0.0638P)^2^] where P=(Fo^2^+2Fc^2^)/3'
_refine_ls_weighting_scheme calc
_refine_ls_wR_factor_gt 0.1067
_refine_ls_wR_factor_ref 0.1197
_reflns_Friedel_coverage 0.000
_reflns_number_gt 3372
_reflns_number_total 5612
_reflns_threshold_expression 'I > 2\s(I)'
_cod_data_source_file d4dt01861c2.cif
_cod_data_source_block f523x1s
_cod_depositor_comments 'Adding full bibliography for 7716620--7716632.cif.'
_cod_original_sg_symbol_H-M 'P 21/n'
_cod_database_code 7716621
_shelx_shelxl_version_number 2019/3
_shelx_space_group_comment
; 
The symmetry employed for this shelxl refinement is uniquely defined 
by the following loop, which should always be used as a source of 
symmetry information in preference to the above space-group names. 
They are only intended as comments. 
;

loop_
_space_group_symop_operation_xyz
'x, y, z'
'-x+1/2, y+1/2, -z+1/2'
'-x, -y, -z'
'x-1/2, -y-1/2, z-1/2'

loop_
_atom_site_label
_atom_site_type_symbol
_atom_site_fract_x
_atom_site_fract_y
_atom_site_fract_z
_atom_site_U_iso_or_equiv
_atom_site_adp_type
_atom_site_occupancy
_atom_site_site_symmetry_order
_atom_site_calc_flag
_atom_site_refinement_flags_posn
_atom_site_refinement_flags_adp
_atom_site_refinement_flags_occupancy
_atom_site_disorder_assembly
_atom_site_disorder_group
Cu Cu 0.46032(4) 0.80698(2) 0.23455(3) 0.06020(16) Uani 1 1 d . . . . .
O1 O 0.3075(2) 0.79993(13) 0.2865(2) 0.0906(8) Uani 1 1 d . . . . .
C1 C 0.2082(6) 0.8373(4) 0.3878(5) 0.127(2) Uani 1 1 d . . . . .
F1 F 0.2456(4) 0.7890(2) 0.4518(4) 0.204(2) Uani 1 1 d . . . . .
F2 F 0.0964(3) 0.8292(3) 0.3262(4) 0.212(2) Uani 1 1 d . . . . .
F3 F 0.2196(5) 0.8849(3) 0.4543(4) 0.215(2) Uani 1 1 d . . . . .
C2 C 0.2742(4) 0.8483(2) 0.3128(3) 0.0874(12) Uani 1 1 d . . . . .
C3 C 0.2837(4) 0.9095(2) 0.2829(3) 0.0891(12) Uani 1 1 d . . . . .
H3A H 0.251703 0.941399 0.309123 0.107 Uiso 1 1 calc R U . . .
C4 C 0.3384(3) 0.92543(17) 0.2160(3) 0.0760(10) Uani 1 1 d . . . . .
C5 C 0.3302(7) 0.9931(2) 0.1797(5) 0.1151(18) Uani 1 1 d . . . . .
F4 F 0.2834(14) 1.0308(6) 0.2178(12) 0.133(5) Uani 0.5 1 d . . P A 1
F5 F 0.291(3) 1.0015(8) 0.0840(14) 0.332(16) Uani 0.5 1 d . . P A 1
F6 F 0.428(2) 1.0212(8) 0.191(2) 0.215(12) Uani 0.5 1 d . . P A 1
F4A F 0.2875(15) 0.9896(6) 0.0563(11) 0.160(4) Uani 0.5 1 d . . P A 2
F5A F 0.435(2) 1.0179(7) 0.2438(15) 0.150(5) Uani 0.5 1 d . . P A 2
F6A F 0.2410(16) 1.0257(8) 0.1871(14) 0.174(6) Uani 0.5 1 d . . P A 2
O2 O 0.3940(2) 0.89122(10) 0.17780(17) 0.0701(6) Uani 1 1 d . . . . .
O3 O 0.5027(2) 0.72190(10) 0.29945(16) 0.0659(6) Uani 1 1 d . . . . .
C6 C 0.5266(5) 0.6416(2) 0.4271(4) 0.0930(14) Uani 1 1 d . . . . .
F7 F 0.4131(11) 0.6308(6) 0.4105(14) 0.167(6) Uani 0.5 1 d . . P B 1
F8 F 0.551(3) 0.6063(5) 0.3684(15) 0.192(9) Uani 0.5 1 d . . P B 1
F9 F 0.5887(15) 0.6300(6) 0.5312(10) 0.171(8) Uani 0.5 1 d . . P B 1
F7A F 0.539(2) 0.6268(7) 0.5237(12) 0.193(9) Uani 0.5 1 d . . P B 2
F8A F 0.4390(11) 0.6136(6) 0.3502(12) 0.154(6) Uani 0.5 1 d . . P B 2
F9A F 0.6164(11) 0.6082(6) 0.4216(15) 0.154(7) Uani 0.5 1 d . . P B 2
C7 C 0.5355(3) 0.71044(16) 0.4023(3) 0.0683(9) Uani 1 1 d . . . . .
C8 C 0.5774(3) 0.75328(18) 0.4912(3) 0.0733(10) Uani 1 1 d . . . . .
H8A H 0.600264 0.738693 0.564467 0.088 Uiso 1 1 calc R U . . .
C9 C 0.5862(3) 0.81605(18) 0.4750(3) 0.0688(9) Uani 1 1 d . . . . .
C10 C 0.6320(5) 0.8605(3) 0.5776(3) 0.0891(12) Uani 1 1 d . . . . .
F10 F 0.6940(19) 0.9045(8) 0.5670(14) 0.143(8) Uani 0.5 1 d . . P C 1
F11 F 0.7014(14) 0.8314(8) 0.6712(10) 0.114(5) Uani 0.5 1 d . . P C 1
F12 F 0.5478(13) 0.8813(8) 0.5928(11) 0.121(4) Uani 0.5 1 d . . P C 1
F10A F 0.6632(18) 0.8338(11) 0.6732(14) 0.166(8) Uani 0.5 1 d . . P C 2
F11A F 0.542(2) 0.9028(11) 0.5600(13) 0.184(9) Uani 0.5 1 d . . P C 2
F12A F 0.7200(15) 0.8955(9) 0.5831(14) 0.131(7) Uani 0.5 1 d . . P C 2
O4 O 0.5560(2) 0.84479(10) 0.38249(16) 0.0686(6) Uani 1 1 d . . . . .
O1R O 0.13203(19) 0.68329(10) -0.30144(17) 0.0684(6) Uani 1 1 d . . . . .
N2R N 0.2225(2) 0.64749(12) -0.24688(19) 0.0605(7) Uani 1 1 d . . . . .
C3R C 0.2448(3) 0.58924(17) -0.2990(3) 0.0719(9) Uani 1 1 d . . . . .
C4R C 0.3047(4) 0.61238(19) -0.3707(3) 0.0921(12) Uani 1 1 d . . . . .
H4RA H 0.321600 0.577295 -0.406798 0.138 Uiso 1 1 calc R U . . .
H4RB H 0.252119 0.640938 -0.427399 0.138 Uiso 1 1 calc R U . . .
H4RC H 0.377972 0.633474 -0.322871 0.138 Uiso 1 1 calc R U . . .
C5R C 0.1260(3) 0.55748(19) -0.3742(3) 0.0952(13) Uani 1 1 d . . . . .
H5RA H 0.140677 0.520363 -0.407266 0.143 Uiso 1 1 calc R U . . .
H5RB H 0.086035 0.546307 -0.329312 0.143 Uiso 1 1 calc R U . . .
H5RC H 0.076643 0.585783 -0.433275 0.143 Uiso 1 1 calc R U . . .
C6R C 0.3274(4) 0.55237(17) -0.1917(3) 0.0819(11) Uani 1 1 d . . . . .
C7R C 0.2611(4) 0.51318(19) -0.1418(4) 0.1148(17) Uani 1 1 d . . . . .
H7RA H 0.223641 0.478182 -0.190767 0.172 Uiso 1 1 calc R U . . .
H7RB H 0.316601 0.498133 -0.068335 0.172 Uiso 1 1 calc R U . . .
H7RC H 0.201113 0.538439 -0.134925 0.172 Uiso 1 1 calc R U . . .
C8R C 0.4255(4) 0.5148(2) -0.2026(4) 0.124(2) Uani 1 1 d . . . . .
H8RA H 0.390212 0.480774 -0.254624 0.187 Uiso 1 1 calc R U . . .
H8RB H 0.468333 0.541602 -0.230358 0.187 Uiso 1 1 calc R U . . .
H8RC H 0.479744 0.498485 -0.129707 0.187 Uiso 1 1 calc R U . . .
N9R N 0.3831(2) 0.60587(12) -0.1099(2) 0.0670(7) Uani 1 1 d . . . . .
O10R O 0.4752(2) 0.59925(11) -0.01578(19) 0.0839(8) Uani 1 1 d . . . . .
C11R C 0.3123(3) 0.65774(14) -0.1437(2) 0.0553(7) Uani 1 1 d . . . . .
C12R C 0.3327(3) 0.71188(13) -0.0722(2) 0.0515(7) Uani 1 1 d . . . . .
C13R C 0.3834(3) 0.71315(13) 0.0439(2) 0.0528(7) Uani 1 1 d . . . . .
H13A H 0.411218 0.678291 0.090932 0.063 Uiso 1 1 calc R U . . .
N14R N 0.3868(2) 0.77323(11) 0.07960(18) 0.0544(6) Uani 1 1 d . . . . .
C15R C 0.3428(3) 0.80804(15) -0.0128(2) 0.0605(8) Uani 1 1 d . . . . .
H15A H 0.336190 0.851479 -0.012670 0.073 Uiso 1 1 calc R U . . .
N16R N 0.3091(2) 0.77358(11) -0.10646(18) 0.0582(6) Uani 1 1 d . . . . .
C17R C 0.2734(4) 0.80100(18) -0.2198(3) 0.0890(13) Uani 1 1 d . . . . .
H17A H 0.206017 0.777852 -0.275764 0.107 Uiso 1 1 calc R U . D 1
H17B H 0.248548 0.844155 -0.220417 0.107 Uiso 1 1 calc R U . D 1
C18R C 0.3767(8) 0.7989(4) -0.2506(5) 0.125(3) Uani 0.750(9) 1 d . . P E 1
H18A H 0.395532 0.755246 -0.256111 0.150 Uiso 0.750(9) 1 calc R U P E 1
H18B H 0.350183 0.817416 -0.325113 0.150 Uiso 0.750(9) 1 calc R U P E 1
C18A C 0.363(3) 0.8425(13) -0.2254(17) 0.125(3) Uani 0.250(9) 1 d . . P E 2
H18E H 0.352407 0.882791 -0.196975 0.150 Uiso 0.250(9) 1 calc R U P E 2
H18F H 0.340593 0.848315 -0.305282 0.150 Uiso 0.250(9) 1 calc R U P E 2
C19R C 0.4857(7) 0.8304(3) -0.1728(6) 0.174(3) Uani 1 1 d . . . . .
H19A H 0.545146 0.826289 -0.199756 0.261 Uiso 1 1 calc R U . E 1
H19B H 0.469354 0.873983 -0.168182 0.261 Uiso 1 1 calc R U . E 1
H19C H 0.514826 0.811644 -0.098992 0.261 Uiso 1 1 calc R U . E 1

loop_
_atom_site_aniso_label
_atom_site_aniso_U_11
_atom_site_aniso_U_22
_atom_site_aniso_U_33
_atom_site_aniso_U_23
_atom_site_aniso_U_13
_atom_site_aniso_U_12
Cu 0.0763(3) 0.0514(3) 0.0409(2) -0.00436(18) 0.01549(19) 0.0024(2)
O1 0.0852(18) 0.088(2) 0.0949(19) -0.0032(15) 0.0365(15) -0.0006(14)
C1 0.109(4) 0.165(6) 0.113(4) 0.012(4) 0.055(4) 0.031(4)
F1 0.232(4) 0.249(5) 0.184(4) 0.093(4) 0.141(3) 0.070(4)
F2 0.092(2) 0.360(7) 0.188(4) 0.045(4) 0.066(2) -0.004(3)
F3 0.269(5) 0.251(5) 0.218(4) -0.060(4) 0.193(4) -0.038(4)
C2 0.071(3) 0.114(4) 0.065(2) 0.001(2) 0.0185(19) 0.011(2)
C3 0.092(3) 0.097(3) 0.071(2) -0.010(2) 0.030(2) 0.028(2)
C4 0.089(3) 0.070(2) 0.0537(18) -0.0051(15) 0.0188(18) 0.0190(19)
C5 0.180(6) 0.068(3) 0.100(4) -0.001(3) 0.065(4) 0.026(4)
F4 0.161(11) 0.074(4) 0.127(6) -0.032(4) 0.032(6) 0.057(5)
F5 0.76(4) 0.095(7) 0.078(7) 0.015(5) 0.135(12) 0.113(13)
F6 0.255(18) 0.080(6) 0.41(4) 0.067(13) 0.24(2) 0.035(8)
F4A 0.315(13) 0.077(6) 0.085(7) 0.029(5) 0.089(7) 0.042(6)
F5A 0.227(13) 0.057(5) 0.192(9) -0.016(6) 0.118(9) -0.026(6)
F6A 0.162(11) 0.153(10) 0.210(15) 0.069(9) 0.088(10) 0.107(8)
O2 0.0949(16) 0.0549(13) 0.0562(12) -0.0051(9) 0.0298(12) 0.0108(11)
O3 0.0820(15) 0.0577(13) 0.0464(11) -0.0005(9) 0.0185(10) -0.0028(10)
C6 0.098(4) 0.078(3) 0.073(3) 0.022(2) 0.011(2) -0.013(2)
F7 0.144(9) 0.152(8) 0.198(14) 0.026(8) 0.072(10) -0.063(6)
F8 0.39(3) 0.065(5) 0.149(12) 0.008(7) 0.144(16) 0.047(14)
F9 0.200(9) 0.093(6) 0.091(8) 0.046(5) -0.051(7) -0.030(6)
F7A 0.36(2) 0.129(8) 0.121(11) 0.035(7) 0.139(14) -0.038(11)
F8A 0.109(7) 0.113(8) 0.146(9) 0.051(7) -0.027(7) -0.057(6)
F9A 0.125(6) 0.069(5) 0.216(18) 0.013(8) 0.032(7) -0.010(4)
C7 0.065(2) 0.071(2) 0.0579(18) 0.0062(15) 0.0178(16) -0.0016(16)
C8 0.075(2) 0.090(3) 0.0438(16) 0.0057(15) 0.0171(15) -0.0049(18)
C9 0.065(2) 0.083(3) 0.0502(17) -0.0132(15) 0.0186(15) 0.0010(17)
C10 0.095(4) 0.112(4) 0.050(2) -0.018(2) 0.023(2) 0.003(3)
F10 0.230(19) 0.103(7) 0.065(4) -0.021(4) 0.039(8) -0.067(9)
F11 0.128(6) 0.120(7) 0.039(4) -0.013(4) -0.010(5) 0.011(5)
F12 0.102(7) 0.172(11) 0.080(7) -0.042(6) 0.033(6) 0.032(6)
F10A 0.26(2) 0.178(12) 0.070(7) -0.030(7) 0.081(9) -0.040(12)
F11A 0.184(11) 0.204(15) 0.090(9) -0.057(8) -0.004(6) 0.106(10)
F12A 0.104(6) 0.161(13) 0.118(10) -0.081(9) 0.039(5) -0.034(6)
O4 0.0832(15) 0.0638(14) 0.0468(11) -0.0069(9) 0.0185(10) -0.0012(11)
O1R 0.0668(14) 0.0752(15) 0.0505(11) 0.0011(10) 0.0150(10) 0.0093(11)
N2R 0.0657(16) 0.0615(16) 0.0450(12) -0.0090(11) 0.0164(12) 0.0009(12)
C3R 0.079(2) 0.067(2) 0.0592(18) -0.0212(15) 0.0211(16) 0.0003(17)
C4R 0.106(3) 0.102(3) 0.073(2) -0.026(2) 0.045(2) -0.006(2)
C5R 0.092(3) 0.088(3) 0.084(3) -0.035(2) 0.021(2) -0.016(2)
C6R 0.093(3) 0.060(2) 0.074(2) -0.0193(17) 0.022(2) 0.0049(18)
C7R 0.156(4) 0.067(3) 0.098(3) -0.004(2) 0.036(3) -0.025(3)
C8R 0.131(4) 0.100(3) 0.110(3) -0.035(3) 0.025(3) 0.045(3)
N9R 0.0717(18) 0.0583(16) 0.0569(14) -0.0074(11) 0.0163(13) 0.0082(13)
O10R 0.0815(16) 0.0757(16) 0.0634(13) -0.0031(11) 0.0045(12) 0.0219(12)
C11R 0.0593(18) 0.0545(18) 0.0446(14) -0.0044(12) 0.0165(13) 0.0038(13)
C12R 0.0567(17) 0.0490(16) 0.0425(14) -0.0028(11) 0.0165(12) 0.0009(12)
C13R 0.0564(17) 0.0481(16) 0.0438(14) -0.0001(11) 0.0134(12) 0.0013(12)
N14R 0.0657(16) 0.0464(14) 0.0427(12) -0.0013(9) 0.0169(11) 0.0014(11)
C15R 0.079(2) 0.0471(16) 0.0483(15) -0.0015(12) 0.0220(14) -0.0015(15)
N16R 0.0798(18) 0.0483(14) 0.0391(11) 0.0014(9) 0.0201(12) -0.0019(12)
C17R 0.136(4) 0.068(2) 0.0462(17) 0.0114(15) 0.026(2) -0.005(2)
C18R 0.217(8) 0.106(6) 0.069(3) -0.001(3) 0.078(4) -0.029(6)
C18A 0.217(8) 0.106(6) 0.069(3) -0.001(3) 0.078(4) -0.029(6)
C19R 0.205(7) 0.196(7) 0.159(6) -0.006(6) 0.115(6) -0.067(6)

loop_
_atom_type_symbol
_atom_type_description
_atom_type_scat_dispersion_real
_atom_type_scat_dispersion_imag
_atom_type_scat_source
C C 0.0181 0.0091 'International Tables Vol C Tables 4.2.6.8 and 6.1.1.4'
H H 0.0000 0.0000 'International Tables Vol C Tables 4.2.6.8 and 6.1.1.4'
N N 0.0311 0.0180 'International Tables Vol C Tables 4.2.6.8 and 6.1.1.4'
O O 0.0492 0.0322 'International Tables Vol C Tables 4.2.6.8 and 6.1.1.4'
F F 0.0727 0.0534 'International Tables Vol C Tables 4.2.6.8 and 6.1.1.4'
Cu Cu -1.9646 0.5888 'International Tables Vol C Tables 4.2.6.8 and 6.1.1.4'

loop_
_geom_angle_atom_site_label_1
_geom_angle_atom_site_label_2
_geom_angle_atom_site_label_3
_geom_angle
_geom_angle_site_symmetry_1
_geom_angle_site_symmetry_3
_geom_angle_publ_flag
O4 Cu N14R 170.04(11) . . ?
O4 Cu O3 91.20(9) . . ?
N14R Cu O3 91.38(9) . . ?
O4 Cu O2 88.20(9) . . ?
N14R Cu O2 91.00(9) . . ?
O3 Cu O2 169.52(10) . . ?
O4 Cu O1 87.02(10) . . ?
N14R Cu O1 102.79(10) . . ?
O3 Cu O1 84.72(10) . . ?
O2 Cu O1 84.80(10) . . ?
O4 Cu O1R 87.71(9) . 4_676 ?
N14R Cu O1R 82.51(9) . 4_676 ?
O3 Cu O1R 94.31(9) . 4_676 ?
O2 Cu O1R 96.11(9) . 4_676 ?
O1 Cu O1R 174.63(8) . 4_676 ?
C2 O1 Cu 117.6(3) . . ?
F2 C1 F1 106.5(7) . . ?
F2 C1 F3 106.9(6) . . ?
F1 C1 F3 106.5(6) . . ?
F2 C1 C2 110.8(5) . . ?
F1 C1 C2 113.5(5) . . ?
F3 C1 C2 112.3(6) . . ?
O1 C2 C3 129.3(5) . . ?
O1 C2 C1 113.4(5) . . ?
C3 C2 C1 117.3(5) . . ?
O1 C2 Cu 41.8(2) . . ?
C3 C2 Cu 90.0(3) . . ?
C1 C2 Cu 149.8(4) . . ?
C4 C3 C2 123.0(4) . . ?
O2 C4 C3 129.4(4) . . ?
O2 C4 C5 113.4(4) . . ?
C3 C4 C5 117.1(4) . . ?
O2 C4 Cu 33.50(16) . . ?
C3 C4 Cu 97.1(3) . . ?
C5 C4 Cu 144.7(4) . . ?
F5 C5 F4 107.8(14) . . ?
F5 C5 F6 88(2) . . ?
F4 C5 F6 104.2(13) . . ?
F5A C5 F6A 111.4(11) . . ?
F5A C5 F4A 119.8(11) . . ?
F6A C5 F4A 101.8(11) . . ?
F5 C5 C4 115.7(11) . . ?
F4 C5 C4 118.2(11) . . ?
F6 C5 C4 118.3(10) . . ?
F5A C5 C4 105.9(9) . . ?
F6A C5 C4 114.0(11) . . ?
F4A C5 C4 104.0(6) . . ?
C5 F5 F6 49.6(13) . . ?
C5 F6 F5 41.9(12) . . ?
C4 O2 Cu 126.0(2) . . ?
C7 O3 Cu 122.9(2) . . ?
F8 C6 F9 111.4(12) . . ?
F7A C6 F8A 111.3(10) . . ?
F7A C6 F9A 101.3(11) . . ?
F8A C6 F9A 98.6(10) . . ?
F8 C6 F7 109.6(12) . . ?
F9 C6 F7 103.5(11) . . ?
F8 C6 C7 113.5(8) . . ?
F7A C6 C7 118.4(8) . . ?
F9 C6 C7 110.8(7) . . ?
F8A C6 C7 113.9(5) . . ?
F9A C6 C7 110.7(7) . . ?
F7 C6 C7 107.5(7) . . ?
O3 C7 C8 127.0(3) . . ?
O3 C7 C6 113.7(3) . . ?
C8 C7 C6 119.3(3) . . ?
O3 C7 Cu 35.50(15) . . ?
C8 C7 Cu 92.8(2) . . ?
C6 C7 Cu 146.4(2) . . ?
C9 C8 C7 122.5(3) . . ?
C9 C8 Cu 61.36(17) . . ?
C7 C8 Cu 61.81(18) . . ?
O4 C9 C8 128.0(3) . . ?
O4 C9 C10 112.6(4) . . ?
C8 C9 C10 119.4(3) . . ?
O4 C9 Cu 34.86(14) . . ?
C8 C9 Cu 93.70(19) . . ?
C10 C9 Cu 145.6(3) . . ?
F12 C10 F10 111.2(15) . . ?
F10A C10 F12A 108.9(13) . . ?
F12 C10 F11 105.6(12) . . ?
F10 C10 F11 106.2(13) . . ?
F10A C10 F11A 109.0(13) . . ?
F12A C10 F11A 103.8(14) . . ?
F12 C10 C9 110.8(8) . . ?
F10 C10 C9 111.4(9) . . ?
F10A C10 C9 115.0(11) . . ?
F12A C10 C9 111.9(8) . . ?
F11 C10 C9 111.5(8) . . ?
F11A C10 C9 107.6(9) . . ?
C9 O4 Cu 123.4(2) . . ?
N2R O1R Cu 125.43(19) . 4_575 ?
O1R N2R C11R 126.8(3) . . ?
O1R N2R C3R 122.1(2) . . ?
C11R N2R C3R 110.9(2) . . ?
N2R C3R C5R 109.8(3) . . ?
N2R C3R C4R 105.0(3) . . ?
C5R C3R C4R 110.2(3) . . ?
N2R C3R C6R 100.7(2) . . ?
C5R C3R C6R 115.3(3) . . ?
C4R C3R C6R 114.8(3) . . ?
N9R C6R C7R 105.8(3) . . ?
N9R C6R C8R 109.4(3) . . ?
C7R C6R C8R 111.7(4) . . ?
N9R C6R C3R 100.1(3) . . ?
C7R C6R C3R 114.0(3) . . ?
C8R C6R C3R 114.7(4) . . ?
O10R N9R C11R 125.7(3) . . ?
O10R N9R C6R 122.8(3) . . ?
C11R N9R C6R 110.9(2) . . ?
N2R C11R N9R 109.1(3) . . ?
N2R C11R C12R 128.3(3) . . ?
N9R C11R C12R 122.6(2) . . ?
C13R C12R N16R 105.8(2) . . ?
C13R C12R C11R 127.3(3) . . ?
N16R C12R C11R 126.9(2) . . ?
N14R C13R C12R 109.4(2) . . ?
N14R C13R Cu 30.27(12) . . ?
C12R C13R Cu 139.5(2) . . ?
C15R N14R C13R 105.9(2) . . ?
C15R N14R Cu 124.3(2) . . ?
C13R N14R Cu 129.31(19) . . ?
N14R C15R N16R 112.0(3) . . ?
N14R C15R Cu 33.81(13) . . ?
N16R C15R Cu 145.5(2) . . ?
C15R N16R C12R 106.8(2) . . ?
C15R N16R C17R 123.2(3) . . ?
C12R N16R C17R 129.3(3) . . ?
C18A C17R N16R 113.7(9) . . ?
C18R C17R N16R 110.6(4) . . ?
C19R C18R C17R 116.0(6) . . ?
C17R C18A C19R 124.2(18) . . ?

loop_
_geom_bond_atom_site_label_1
_geom_bond_atom_site_label_2
_geom_bond_distance
_geom_bond_site_symmetry_2
_geom_bond_publ_flag
Cu O4 1.9485(19) . ?
Cu N14R 1.964(2) . ?
Cu O3 1.974(2) . ?
Cu O2 1.979(2) . ?
Cu O1 2.305(3) . ?
Cu O1R 2.405(2) 4_676 ?
O1 C2 1.219(5) . ?
C1 F2 1.275(6) . ?
C1 F1 1.280(7) . ?
C1 F3 1.307(7) . ?
C1 C2 1.562(7) . ?
C2 C3 1.384(6) . ?
C3 C4 1.378(5) . ?
C4 O2 1.259(4) . ?
C4 C5 1.510(6) . ?
C5 F5 1.145(17) . ?
C5 F4 1.227(13) . ?
C5 F6 1.31(2) . ?
C5 F5A 1.31(2) . ?
C5 F6A 1.354(17) . ?
C5 F4A 1.469(13) . ?
F5 F6 1.71(4) . ?
O3 C7 1.253(4) . ?
C6 F8 1.211(13) . ?
C6 F7A 1.253(11) . ?
C6 F9 1.262(10) . ?
C6 F8A 1.260(10) . ?
C6 F9A 1.357(16) . ?
C6 F7 1.355(12) . ?
C6 C7 1.519(5) . ?
C7 C8 1.390(4) . ?
C8 C9 1.368(5) . ?
C9 O4 1.262(4) . ?
C9 C10 1.538(5) . ?
C10 F12 1.238(14) . ?
C10 F10 1.263(17) . ?
C10 F10A 1.275(19) . ?
C10 F12A 1.303(18) . ?
C10 F11 1.305(12) . ?
C10 F11A 1.374(18) . ?
O1R N2R 1.284(3) . ?
N2R C11R 1.338(3) . ?
N2R C3R 1.505(4) . ?
C3R C5R 1.525(4) . ?
C3R C4R 1.526(5) . ?
C3R C6R 1.543(5) . ?
C6R N9R 1.509(4) . ?
C6R C7R 1.518(6) . ?
C6R C8R 1.524(5) . ?
N9R O10R 1.267(3) . ?
N9R C11R 1.361(4) . ?
C11R C12R 1.440(4) . ?
C12R C13R 1.370(4) . ?
C12R N16R 1.379(3) . ?
C13R N14R 1.359(3) . ?
N14R C15R 1.318(3) . ?
C15R N16R 1.333(3) . ?
N16R C17R 1.476(3) . ?
C17R C18A 1.45(3) . ?
C17R C18R 1.517(9) . ?
C18R C19R 1.452(9) . ?
C18A C19R 1.40(3) . ?
